data_2208627
loop_
_publ_author_name
'Er-Bing Yang'
'Lei Wang'
'Zheng-Ming Li'
'Hai-Bin Song'

_publ_section_title
;
 4-Bromobenzaldehyde <i>O</i>-(2-ethoxybenzyl)oxime
;
_journal_coeditor_code HK2019
_journal_issue 4
_journal_name_full 'Acta Crystallographica Section E'
_journal_page_first o1657
_journal_page_last o1658
_journal_paper_doi 10.1107/S1600536806011238
_journal_volume 62
_journal_year 2006
_chemical_formula_iupac 'C16 H16 Br N O2'
_chemical_formula_moiety 'C16 H16 Br N O2'
_chemical_formula_sum 'C16 H16 Br N O2'
_chemical_formula_weight 334.21
_chemical_name_systematic
;
4-Bromobenzaldehyde O-(2-ethoxybenzyl)oxime
;
_space_group_IT_number 2
_symmetry_cell_setting triclinic
_symmetry_space_group_name_Hall '-P 1'
_symmetry_space_group_name_H-M 'P -1'
_atom_sites_solution_hydrogens geom
_atom_sites_solution_primary direct
_atom_sites_solution_secondary difmap
_audit_creation_method SHELXL-97
_cell_angle_alpha 91.501(7)
_cell_angle_beta 92.925(7)
_cell_angle_gamma 115.968(6)
_cell_formula_units_Z 2
_cell_length_a 7.626(3)
_cell_length_b 7.833(3)
_cell_length_c 13.934(6)
_cell_measurement_reflns_used 1769
_cell_measurement_temperature 294(2)
_cell_measurement_theta_max 26.32
_cell_measurement_theta_min 2.90
_cell_volume 746.2(5)
_computing_cell_refinement SMART
_computing_data_collection 'SMART (Bruker, 1999)'
_computing_data_reduction 'SAINT (Bruker, 1999)'
_computing_molecular_graphics 'SHELXTL (Bruker, 1999)'
_computing_publication_material SHELXTL
_computing_structure_refinement 'SHELXL97 (Sheldrick, 1997)'
_computing_structure_solution 'SHELXS97 (Sheldrick, 1997)'
_diffrn_ambient_temperature 294(2)
_diffrn_measured_fraction_theta_full 0.992
_diffrn_measured_fraction_theta_max 0.992
_diffrn_measurement_device_type 'Bruker SMART CCD area-detector'
_diffrn_measurement_method '\f and \w'
_diffrn_radiation_monochromator graphite
_diffrn_radiation_source 'fine-focus sealed tube'
_diffrn_radiation_type MoK\a
_diffrn_radiation_wavelength 0.71073
_diffrn_reflns_av_R_equivalents 0.0224
_diffrn_reflns_av_sigmaI/netI 0.0356
_diffrn_reflns_limit_h_max 9
_diffrn_reflns_limit_h_min -9
_diffrn_reflns_limit_k_max 9
_diffrn_reflns_limit_k_min -9
_diffrn_reflns_limit_l_max 8
_diffrn_reflns_limit_l_min -16
_diffrn_reflns_number 3800
_diffrn_reflns_theta_full 25.01
_diffrn_reflns_theta_max 25.01
_diffrn_reflns_theta_min 1.47
_exptl_absorpt_coefficient_mu 2.755
_exptl_absorpt_correction_T_max 0.607
_exptl_absorpt_correction_T_min 0.519
_exptl_absorpt_correction_type multi-scan
_exptl_absorpt_process_details '(SADABS; Sheldrick, 1996)'
_exptl_crystal_colour colorless
_exptl_crystal_density_diffrn 1.488
_exptl_crystal_density_method 'not measured'
_exptl_crystal_description prism
_exptl_crystal_F_000 340
_exptl_crystal_size_max 0.24
_exptl_crystal_size_mid 0.22
_exptl_crystal_size_min 0.18
_refine_diff_density_max 0.394
_refine_diff_density_min -0.295
_refine_ls_extinction_method none
_refine_ls_goodness_of_fit_ref 1.030
_refine_ls_hydrogen_treatment constr
_refine_ls_matrix_type full
_refine_ls_number_parameters 182
_refine_ls_number_reflns 2614
_refine_ls_number_restraints 0
_refine_ls_restrained_S_all 1.030
_refine_ls_R_factor_all 0.0515
_refine_ls_R_factor_gt 0.0344
_refine_ls_shift/su_max 0.001
_refine_ls_shift/su_mean 0.000
_refine_ls_structure_factor_coef Fsqd
_refine_ls_weighting_details 'calc w=1/[\s^2^(Fo^2^)+(0.0399P)^2^+0.2986P] where P=(Fo^2^+2Fc^2^)/3'
_refine_ls_weighting_scheme calc
_refine_ls_wR_factor_gt 0.0790
_refine_ls_wR_factor_ref 0.0875
_reflns_number_gt 2033
_reflns_number_total 2614
_reflns_threshold_expression I>2\s(I)
_cod_data_source_file hk2019.cif
_cod_data_source_block I
_cod_original_sg_symbol_H-M P-1
_cod_database_code 2208627

loop_
_symmetry_equiv_pos_as_xyz
'x, y, z'
'-x, -y, -z'

loop_
_atom_site_type_symbol
_atom_site_label
_atom_site_fract_x
_atom_site_fract_y
_atom_site_fract_z
_atom_site_U_iso_or_equiv
_atom_site_adp_type
_atom_site_calc_flag
_atom_site_refinement_flags
_atom_site_occupancy
Br Br1 0.72069(6) -0.42472(5) 1.18213(3) 0.07006(17) Uani d . 1
N N1 0.7450(4) 0.2154(3) 0.85015(17) 0.0476(6) Uani d . 1
O O1 0.7652(3) 0.3850(3) 0.81074(13) 0.0522(5) Uani d . 1
O O2 0.7343(3) 0.3788(3) 0.51731(13) 0.0505(5) Uani d . 1
C C1 0.7695(4) 0.2323(4) 0.9408(2) 0.0478(7) Uani d . 1
H H1 0.7962 0.3483 0.9721 0.057 Uiso calc R 1
C C2 0.7568(4) 0.0743(4) 0.99718(19) 0.0392(6) Uani d . 1
C C3 0.7118(5) -0.1015(4) 0.9549(2) 0.0506(7) Uani d . 1
H H3 0.6871 -0.1206 0.8884 0.061 Uiso calc R 1
C C4 0.7025(5) -0.2493(4) 1.0082(2) 0.0527(8) Uani d . 1
H H4 0.6736 -0.3670 0.9782 0.063 Uiso calc R 1
C C5 0.7365(4) -0.2213(4) 1.1068(2) 0.0446(7) Uani d . 1
C C6 0.7787(5) -0.0501(4) 1.1507(2) 0.0520(8) Uani d . 1
H H6 0.8001 -0.0327 1.2173 0.062 Uiso calc R 1
C C7 0.7896(5) 0.0977(4) 1.0964(2) 0.0523(8) Uani d . 1
H H7 0.8196 0.2154 1.1267 0.063 Uiso calc R 1
C C8 0.7372(5) 0.3549(4) 0.7087(2) 0.0506(7) Uani d . 1
H H8A 0.6068 0.2560 0.6908 0.061 Uiso calc R 1
H H8B 0.8312 0.3145 0.6850 0.061 Uiso calc R 1
C C9 0.7635(4) 0.5371(4) 0.66527(19) 0.0402(6) Uani d . 1
C C10 0.7584(4) 0.5424(4) 0.56494(19) 0.0418(6) Uani d . 1
C C11 0.7784(4) 0.7061(4) 0.5222(2) 0.0516(8) Uani d . 1
H H11 0.7746 0.7096 0.4555 0.062 Uiso calc R 1
C C12 0.8038(5) 0.8644(4) 0.5777(2) 0.0550(8) Uani d . 1
H H12 0.8172 0.9745 0.5484 0.066 Uiso calc R 1
C C13 0.8095(5) 0.8597(4) 0.6760(2) 0.0544(8) Uani d . 1
H H13 0.8271 0.9666 0.7135 0.065 Uiso calc R 1
C C14 0.7890(4) 0.6963(4) 0.7190(2) 0.0469(7) Uani d . 1
H H14 0.7926 0.6939 0.7858 0.056 Uiso calc R 1
C C15 0.7194(5) 0.3727(5) 0.4143(2) 0.0540(8) Uani d . 1
H H15A 0.8387 0.4679 0.3908 0.065 Uiso calc R 1
H H15B 0.6112 0.3979 0.3914 0.065 Uiso calc R 1
C C16 0.6866(6) 0.1791(5) 0.3795(2) 0.0696(10) Uani d . 1
H H16A 0.8001 0.1605 0.3972 0.104 Uiso calc R 1
H H16B 0.6633 0.1664 0.3107 0.104 Uiso calc R 1
H H16C 0.5753 0.0856 0.4081 0.104 Uiso calc R 1

loop_
_atom_site_aniso_label
_atom_site_aniso_U_11
_atom_site_aniso_U_22
_atom_site_aniso_U_33
_atom_site_aniso_U_12
_atom_site_aniso_U_13
_atom_site_aniso_U_23
Br1 0.0858(3) 0.0645(2) 0.0647(3) 0.0362(2) 0.00422(18) 0.02836(17)
N1 0.0675(17) 0.0415(13) 0.0401(14) 0.0293(12) 0.0042(12) 0.0095(11)
O1 0.0845(15) 0.0426(11) 0.0358(11) 0.0338(11) 0.0001(10) 0.0078(9)
O2 0.0700(14) 0.0502(12) 0.0326(10) 0.0281(11) -0.0006(9) 0.0023(9)
C1 0.0640(19) 0.0452(17) 0.0395(17) 0.0293(15) -0.0007(14) 0.0008(13)
C2 0.0435(16) 0.0422(15) 0.0354(15) 0.0219(13) 0.0038(12) 0.0034(12)
C3 0.073(2) 0.0527(18) 0.0313(15) 0.0317(16) 0.0047(14) 0.0031(13)
C4 0.075(2) 0.0452(17) 0.0417(17) 0.0305(16) 0.0032(15) 0.0016(14)
C5 0.0455(17) 0.0509(17) 0.0407(16) 0.0236(14) 0.0031(13) 0.0128(13)
C6 0.070(2) 0.060(2) 0.0291(15) 0.0323(17) -0.0022(14) 0.0039(14)
C7 0.072(2) 0.0487(17) 0.0382(16) 0.0294(16) -0.0021(15) -0.0045(14)
C8 0.073(2) 0.0460(17) 0.0348(15) 0.0277(16) 0.0007(14) 0.0044(13)
C9 0.0440(16) 0.0397(15) 0.0357(15) 0.0176(13) -0.0009(12) 0.0044(12)
C10 0.0407(16) 0.0466(16) 0.0377(15) 0.0187(13) 0.0011(12) 0.0065(13)
C11 0.0556(19) 0.0563(19) 0.0425(17) 0.0234(15) 0.0041(14) 0.0159(15)
C12 0.058(2) 0.0448(18) 0.064(2) 0.0238(15) 0.0043(16) 0.0187(16)
C13 0.061(2) 0.0433(17) 0.061(2) 0.0249(15) 0.0001(16) 0.0029(15)
C14 0.0575(18) 0.0449(16) 0.0387(15) 0.0235(14) -0.0015(13) 0.0038(13)
C15 0.0566(19) 0.075(2) 0.0328(15) 0.0314(17) 0.0016(13) 0.0057(15)
C16 0.088(3) 0.091(3) 0.0428(18) 0.053(2) -0.0033(17) -0.0142(18)

loop_
_atom_type_symbol
_atom_type_description
_atom_type_scat_dispersion_real
_atom_type_scat_dispersion_imag
_atom_type_scat_source
C C 0.0033 0.0016 'International Tables Vol C Tables 4.2.6.8 and 6.1.1.4'
H H 0.0000 0.0000 'International Tables Vol C Tables 4.2.6.8 and 6.1.1.4'
N N 0.0061 0.0033 'International Tables Vol C Tables 4.2.6.8 and 6.1.1.4'
O O 0.0106 0.0060 'International Tables Vol C Tables 4.2.6.8 and 6.1.1.4'
Br Br -0.2901 2.4595 'International Tables Vol C Tables 4.2.6.8 and 6.1.1.4'

loop_
_geom_angle_atom_site_label_1
_geom_angle_atom_site_label_2
_geom_angle_atom_site_label_3
_geom_angle
_geom_angle_publ_flag
C1 N1 O1 111.7(2) yes
N1 O1 C8 108.34(19) yes
C10 O2 C15 117.5(2) ?
N1 C1 C2 121.4(3) yes
N1 C1 H1 119.3 ?
C2 C1 H1 119.3 ?
C3 C2 C7 117.9(3) ?
C3 C2 C1 121.7(3) ?
C7 C2 C1 120.3(3) ?
C4 C3 C2 121.6(3) ?
C4 C3 H3 119.2 ?
C2 C3 H3 119.2 ?
C3 C4 C5 119.1(3) ?
C3 C4 H4 120.4 ?
C5 C4 H4 120.4 ?
C6 C5 C4 120.6(3) ?
C6 C5 Br1 119.5(2) ?
C4 C5 Br1 119.9(2) ?
C5 C6 C7 119.8(3) ?
C5 C6 H6 120.1 ?
C7 C6 H6 120.1 ?
C6 C7 C2 121.0(3) ?
C6 C7 H7 119.5 ?
C2 C7 H7 119.5 ?
O1 C8 C9 109.0(2) yes
O1 C8 H8A 109.9 ?
C9 C8 H8A 109.9 ?
O1 C8 H8B 109.9 ?
C9 C8 H8B 109.9 ?
H8A C8 H8B 108.3 ?
C14 C9 C10 118.9(3) ?
C14 C9 C8 123.1(2) ?
C10 C9 C8 118.0(2) ?
O2 C10 C11 125.3(3) ?
O2 C10 C9 114.9(2) ?
C11 C10 C9 119.7(3) ?
C12 C11 C10 120.5(3) ?
C12 C11 H11 119.8 ?
C10 C11 H11 119.8 ?
C13 C12 C11 119.9(3) ?
C13 C12 H12 120.1 ?
C11 C12 H12 120.1 ?
C12 C13 C14 119.9(3) ?
C12 C13 H13 120.0 ?
C14 C13 H13 120.0 ?
C9 C14 C13 121.1(3) ?
C9 C14 H14 119.4 ?
C13 C14 H14 119.4 ?
O2 C15 C16 107.4(3) ?
O2 C15 H15A 110.2 ?
C16 C15 H15A 110.2 ?
O2 C15 H15B 110.2 ?
C16 C15 H15B 110.2 ?
H15A C15 H15B 108.5 ?
C15 C16 H16A 109.5 ?
C15 C16 H16B 109.5 ?
H16A C16 H16B 109.5 ?
C15 C16 H16C 109.5 ?
H16A C16 H16C 109.5 ?
H16B C16 H16C 109.5 ?

loop_
_geom_bond_atom_site_label_1
_geom_bond_atom_site_label_2
_geom_bond_distance
_geom_bond_publ_flag
Br1 C5 1.894(3) yes
N1 C1 1.262(4) yes
N1 O1 1.399(3) yes
O1 C8 1.425(3) yes
O2 C10 1.361(3) yes
O2 C15 1.432(3) yes
C1 C2 1.454(4) yes
C1 H1 0.9300 ?
C2 C3 1.372(4) ?
C2 C7 1.385(4) ?
C3 C4 1.369(4) ?
C3 H3 0.9300 ?
C4 C5 1.380(4) ?
C4 H4 0.9300 ?
C5 C6 1.355(4) ?
C6 C7 1.373(4) ?
C6 H6 0.9300 ?
C7 H7 0.9300 ?
C8 C9 1.500(4) yes
C8 H8A 0.9700 ?
C8 H8B 0.9700 ?
C9 C14 1.370(4) ?
C9 C10 1.399(4) ?
C10 C11 1.378(4) ?
C11 C12 1.377(4) ?
C11 H11 0.9300 ?
C12 C13 1.370(4) ?
C12 H12 0.9300 ?
C13 C14 1.377(4) ?
C13 H13 0.9300 ?
C14 H14 0.9300 ?
C15 C16 1.488(5) ?
C15 H15A 0.9700 ?
C15 H15B 0.9700 ?
C16 H16A 0.9600 ?
C16 H16B 0.9600 ?
C16 H16C 0.9600 ?

loop_
_geom_hbond_atom_site_label_D
_geom_hbond_atom_site_label_H
_geom_hbond_atom_site_label_A
_geom_hbond_distance_DH
_geom_hbond_distance_HA
_geom_hbond_distance_DA
_geom_hbond_angle_DHA
_geom_hbond_publ_flag
C14 H14 O1 0.93 2.37 2.723(4) 102 yes

loop_
_geom_torsion_atom_site_label_1
_geom_torsion_atom_site_label_2
_geom_torsion_atom_site_label_3
_geom_torsion_atom_site_label_4
_geom_torsion
_geom_torsion_publ_flag
C1 N1 O1 C8 179.6(3) yes
O1 N1 C1 C2 -179.5(2) yes
N1 C1 C2 C3 -2.0(5) ?
N1 C1 C2 C7 178.2(3) ?
C7 C2 C3 C4 -1.1(5) ?
C1 C2 C3 C4 179.1(3) ?
C2 C3 C4 C5 0.9(5) ?
C3 C4 C5 C6 0.0(5) ?
C3 C4 C5 Br1 179.1(2) ?
C4 C5 C6 C7 -0.7(5) ?
Br1 C5 C6 C7 -179.8(2) ?
C5 C6 C7 C2 0.5(5) ?
C3 C2 C7 C6 0.4(5) ?
C1 C2 C7 C6 -179.8(3) ?
N1 O1 C8 C9 -178.6(2) yes
O1 C8 C9 C14 -6.4(4) ?
O1 C8 C9 C10 174.6(2) ?
C15 O2 C10 C11 -3.1(4) ?
C15 O2 C10 C9 177.3(2) yes
C14 C9 C10 O2 179.4(2) ?
C8 C9 C10 O2 -1.6(4) yes
C14 C9 C10 C11 -0.2(4) ?
C8 C9 C10 C11 178.8(3) ?
O2 C10 C11 C12 -179.4(3) ?
C9 C10 C11 C12 0.2(4) ?
C10 C11 C12 C13 0.0(5) ?
C11 C12 C13 C14 -0.2(5) ?
C10 C9 C14 C13 0.0(4) ?
C8 C9 C14 C13 -179.0(3) ?
C12 C13 C14 C9 0.2(5) ?
C10 O2 C15 C16 -177.9(3) yes

loop_
_cod_related_entry_id
_cod_related_entry_database
_cod_related_entry_code
1 ChemSpider 21179532
